data_7040228
loop_
_publ_author_name
'Stegemann, Frank'
'Janka, Oliver'

_publ_section_title
;
 RE16AuxAl13-x with RE = La-Nd, Sm (x&#x2264; 3.37): synthesis, crystal
 structure and physical properties of an intermetallic solid solution with
 barrelane analogue units.
;
_journal_issue 35
_journal_name_full 'Dalton transactions (Cambridge, England : 2003)'
_journal_page_first 13863
_journal_page_last 13871
_journal_paper_doi 10.1039/c6dt02649d
_journal_volume 45
_journal_year 2016
_chemical_formula_sum 'Al9.63 Au3.37 Ce16'
_chemical_formula_weight 3165.5
_chemical_name_systematic ' ?'
_space_group_IT_number 189
_symmetry_cell_setting hexagonal
_symmetry_Int_Tables_number 189
_symmetry_space_group_name_Hall 'P -6 -2'
_symmetry_space_group_name_H-M 'P -6 2 m'
_cell_angle_alpha 90
_cell_angle_beta 90
_cell_angle_gamma 120
_cell_formula_units_Z 1
_cell_length_a 8.9647(10)
_cell_length_b 8.9647(10)
_cell_length_c 10.975(3)
_cell_measurement_temperature 293
_cell_volume 763.8(2)
_diffrn_ambient_temperature 293
_diffrn_measured_fraction_theta_full 1
_diffrn_measured_fraction_theta_max 1
_diffrn_measurement_device 'four-circle diffractometer'
_diffrn_measurement_device_type 'IPDS Stoe'
_diffrn_measurement_method '??integration method??'
_diffrn_radiation_monochromator graphite
_diffrn_radiation_probe x-ray
_diffrn_radiation_source 'X-ray tube'
_diffrn_radiation_type 'Mo K\a'
_diffrn_radiation_wavelength 0.71073
_diffrn_reflns_av_R_equivalents 0.0759
_diffrn_reflns_av_unetI/netI 0.0193
_diffrn_reflns_limit_h_max 13
_diffrn_reflns_limit_h_min -13
_diffrn_reflns_limit_k_max 13
_diffrn_reflns_limit_k_min -13
_diffrn_reflns_limit_l_max 16
_diffrn_reflns_limit_l_min -14
_diffrn_reflns_number 20873
_diffrn_reflns_theta_full 32.08
_diffrn_reflns_theta_max 32.08
_diffrn_reflns_theta_min 1.86
_exptl_absorpt_coefficient_mu 40.475
_exptl_absorpt_correction_T_max 0.3378
_exptl_absorpt_correction_T_min 0.0929
_exptl_absorpt_correction_type cylinder
_exptl_absorpt_process_details 'Jana2006  (Petricek, Dusek & Palatinus, 2000)'
_exptl_crystal_colour silver
_exptl_crystal_density_diffrn 6.8815
_exptl_crystal_description block
_exptl_crystal_F_000 1319
_exptl_crystal_size_max 0.080
_exptl_crystal_size_mid 0.060
_exptl_crystal_size_min 0.040
_refine_diff_density_max 1.40
_refine_diff_density_min -1.32
_refine_ls_abs_structure_details '  422 of Friedel pairs used in the refinement'
_refine_ls_abs_structure_Flack 0.010(14)
_refine_ls_extinction_coef 1590(80)
_refine_ls_extinction_method 'B-C type 1 Gaussian isotropic (Becker & Coppens, 1974)'
_refine_ls_goodness_of_fit_gt 1.05
_refine_ls_goodness_of_fit_ref 1.05
_refine_ls_number_constraints 13
_refine_ls_number_parameters 38
_refine_ls_number_reflns 1009
_refine_ls_number_restraints 0
_refine_ls_R_factor_all 0.0227
_refine_ls_R_factor_gt 0.0168
_refine_ls_shift/su_max 0.0007
_refine_ls_shift/su_mean 0.0001
_refine_ls_structure_factor_coef Fsqd
_refine_ls_weighting_details w=1/(\s^2^(I)+0.0004I^2^)
_refine_ls_weighting_scheme sigma
_refine_ls_wR_factor_gt 0.0338
_refine_ls_wR_factor_ref 0.0354
_reflns_number_gt 906
_reflns_number_total 1009
_reflns_threshold_expression I>3\s(I)
_cod_data_source_file c6dt02649d1.cif
_cod_data_source_block I
_cod_depositor_comments
;
The following automatic conversions were performed:

'_diffrn_radiation_probe' value 'X-ray' changed to 'x-ray' according
to
/usr/data/users/saulius/crontab/automatic-downloads/rss-feeds/RSC/lib/dictionaries/cif_core.dic
dictionary named 'cif_core.dic' version 2.4.2 from 2011-04-26.

Automatic conversion script
Id: cif_fix_values 4268 2015-11-12 08:31:59Z antanas 

 Adding full bibliography for 7040228--7040229.cif.
;
_cod_original_cell_volume 763.9(2)
_cod_original_sg_symbol_Hall 'P -6;-2'
_cod_database_code 7040228

loop_
_space_group_symop_id
_space_group_symop_operation_xyz
1 x,y,z
2 -y,x-y,z
3 -x+y,-x,z
4 x,y,-z
5 -y,x-y,-z
6 -x+y,-x,-z
7 y,x,-z
8 x-y,-y,-z
9 -x,-x+y,-z
10 y,x,z
11 x-y,-y,z
12 -x,-x+y,z

loop_
_atom_site_label
_atom_site_type_symbol
_atom_site_fract_x
_atom_site_fract_y
_atom_site_fract_z
_atom_site_adp_type
_atom_site_U_iso_or_equiv
_atom_site_site_symmetry_multiplicity
_atom_site_occupancy
_atom_site_calc_flag
Ce1 Ce 0.74663(7) 1 1 Uani 0.01464(17) 3 1 d
Ce2 Ce 0.77163(6) 0.77163(6) 0.5 Uani 0.01305(18) 3 1 d
Ce3 Ce 0.666667 0.333333 0.33775(5) Uani 0.01395(11) 4 1 d
Ce4 Ce 0.61165(5) 0.61165(5) 0.83382(4) Uani 0.01612(13) 6 1 d
Al1 Al 0.666667 0.333333 1 Uani 0.0102(8) 2 1 d
Al2 Al 1 1 0.77058(13) Uani 0.0150(4) 2 0.737(4) d
Au2 Au 1 1 0.77058(13) Uani 0.0150(4) 2 0.263(4) d
Al3 Al 0.57730(17) 1 0.5 Uani 0.0130(6) 3 0.864(3) d
Au3 Au 0.57730(17) 1 0.5 Uani 0.0130(6) 3 0.136(3) d
Al4 Al 0.71445(6) 1 0.71128(5) Uani 0.01329(19) 6 0.594(2) d
Au4 Au 0.71445(6) 1 0.71128(5) Uani 0.01329(19) 6 0.406(2) d

loop_
_atom_site_aniso_label
_atom_site_aniso_type_symbol
_atom_site_aniso_U_11
_atom_site_aniso_U_22
_atom_site_aniso_U_33
_atom_site_aniso_U_12
_atom_site_aniso_U_13
_atom_site_aniso_U_23
Ce1 Ce 0.01558(19) 0.0141(3) 0.0137(2) 0.00705(13) 0 0
Ce2 Ce 0.01464(20) 0.01464(20) 0.0125(2) 0.0093(2) 0 0
Ce3 Ce 0.01364(13) 0.01364(13) 0.0146(2) 0.00682(7) 0 0
Ce4 Ce 0.01545(14) 0.01545(14) 0.01554(18) 0.00627(16) 0.00044(13) 0.00044(13)
Al1 Al 0.0099(9) 0.0099(9) 0.0106(14) 0.0050(4) 0 0
Al2 Al 0.0127(5) 0.0127(5) 0.0197(8) 0.0063(3) 0 0
Au2 Au 0.0127(5) 0.0127(5) 0.0197(8) 0.0063(3) 0 0
Al3 Al 0.0125(7) 0.0131(8) 0.0135(8) 0.0066(4) 0 0
Au3 Au 0.0125(7) 0.0131(8) 0.0135(8) 0.0066(4) 0 0
Al4 Al 0.0135(2) 0.0150(3) 0.0119(2) 0.00748(14) -0.00020(16) 0
Au4 Au 0.0135(2) 0.0150(3) 0.0119(2) 0.00748(14) -0.00020(16) 0

loop_
_atom_type_symbol
_atom_type_scat_dispersion_real
_atom_type_scat_dispersion_imag
_atom_type_scat_source
Al 0.0663 0.0531 'International Tables Vol C tables 4.2.6.8 and 6.1.1.1'
Au -2.0525 8.9474 'International Tables Vol C tables 4.2.6.8 and 6.1.1.1'
Ce -0.1940 2.6828 'International Tables Vol C tables 4.2.6.8 and 6.1.1.1'

loop_
_twin_individual_id
_twin_individual_mass_fraction_refined
_twin_individual_twin_matrix_11
_twin_individual_twin_matrix_12
_twin_individual_twin_matrix_13
_twin_individual_twin_matrix_21
_twin_individual_twin_matrix_22
_twin_individual_twin_matrix_23
_twin_individual_twin_matrix_31
_twin_individual_twin_matrix_32
_twin_individual_twin_matrix_33
1 0.990(14) 1 0 0 0 1 0 0 0 1
2 0.010(14) -1 0 0 0 -1 0 0 0 -1
